data_7227947
loop_
_publ_author_name
'Gholivand, Khodayar'
'Hosseini, Mahdieh'
'Ebrahimi valmoozi, Ali Asghar'
'Farshadfar, Kaveh'

_publ_section_title
;
 Polymorphism, Pseudo-polymorphism, and Conformerism in the Crystal
 Structure of Piperazine-N,N&#x2019;-bis(N,O-diphenyl phosphoramidate)
;
_journal_name_full CrystEngComm
_journal_paper_doi 10.1039/C7CE00039A
_journal_year 2017
_chemical_formula_moiety 'C28 H30 N4 O4 P2, 2(C H4 O)'
_chemical_formula_sum 'C30 H38 N4 O6 P2'
_chemical_formula_weight 612.58
_chemical_name_systematic
; 
 ? 
;
_space_group_IT_number 14
_symmetry_cell_setting monoclinic
_symmetry_space_group_name_Hall '-P 2ybc'
_symmetry_space_group_name_H-M 'P 1 21/c 1'
_atom_sites_solution_hydrogens mixed
_atom_sites_solution_primary direct
_atom_sites_solution_secondary difmap
_audit_creation_method SHELXL-97
_audit_update_record
;
2015-09-12 deposited with the CCDC.
2017-03-28 downloaded from the CCDC.
;
_cell_angle_alpha 90.00
_cell_angle_beta 110.7680(10)
_cell_angle_gamma 90.00
_cell_formula_units_Z 2
_cell_length_a 10.4656(4)
_cell_length_b 13.8598(5)
_cell_length_c 11.2698(4)
_cell_measurement_reflns_used 7128
_cell_measurement_temperature 100(2)
_cell_measurement_theta_max 33.54
_cell_measurement_theta_min 2.43
_cell_volume 1528.48(10)
_computing_cell_refinement 'SAINTPlus, v. 6.2 (Bruker, 2001)'
_computing_data_collection 'APEX2 (Bruker, 2005)'
_computing_data_reduction 'SAINTPlus, v. 6.2 (Bruker, 2001)'
_computing_molecular_graphics 'SHELXTL (Sheldrick, 2008)'
_computing_publication_material 'SHELXTL (Sheldrick, 2008)'
_computing_structure_refinement 'SHELXTL (Sheldrick, 2008)'
_computing_structure_solution 'SHELXTL (Sheldrick, 2008)'
_diffrn_ambient_temperature 100(2)
_diffrn_measured_fraction_theta_full 1.000
_diffrn_measured_fraction_theta_max 1.000
_diffrn_measurement_device_type 'Bruker APEX-II CCD'
_diffrn_measurement_method '\f and \w scans'
_diffrn_radiation_monochromator graphite
_diffrn_radiation_source 'fine-focus sealed tube'
_diffrn_radiation_type MoK\a
_diffrn_radiation_wavelength 0.71073
_diffrn_reflns_av_R_equivalents 0.0288
_diffrn_reflns_av_sigmaI/netI 0.0257
_diffrn_reflns_limit_h_max 14
_diffrn_reflns_limit_h_min -14
_diffrn_reflns_limit_k_max 19
_diffrn_reflns_limit_k_min -19
_diffrn_reflns_limit_l_max 15
_diffrn_reflns_limit_l_min -15
_diffrn_reflns_number 19269
_diffrn_reflns_theta_full 30.00
_diffrn_reflns_theta_max 30.00
_diffrn_reflns_theta_min 2.08
_diffrn_standards_number 0
_exptl_absorpt_coefficient_mu 0.191
_exptl_absorpt_correction_T_max 0.963
_exptl_absorpt_correction_T_min 0.829
_exptl_absorpt_correction_type multi-scan
_exptl_absorpt_process_details 'SADABS (Sheldrick, 2003)'
_exptl_crystal_colour colorless
_exptl_crystal_density_diffrn 1.331
_exptl_crystal_density_method 'not measured'
_exptl_crystal_description block
_exptl_crystal_F_000 648
_exptl_crystal_size_max 0.40
_exptl_crystal_size_mid 0.30
_exptl_crystal_size_min 0.20
_refine_diff_density_max 0.522
_refine_diff_density_min -0.477
_refine_diff_density_rms 0.057
_refine_ls_extinction_method none
_refine_ls_goodness_of_fit_ref 1.050
_refine_ls_hydrogen_treatment constr
_refine_ls_matrix_type full
_refine_ls_number_parameters 208
_refine_ls_number_reflns 4456
_refine_ls_number_restraints 0
_refine_ls_restrained_S_all 1.050
_refine_ls_R_factor_all 0.0631
_refine_ls_R_factor_gt 0.0491
_refine_ls_shift/su_max 0.001
_refine_ls_shift/su_mean 0.000
_refine_ls_structure_factor_coef Fsqd
_refine_ls_weighting_details 'calc w=1/[\s^2^(Fo^2^)+(0.0547P)^2^+1.0689P] where P=(Fo^2^+2Fc^2^)/3'
_refine_ls_weighting_scheme calc
_refine_ls_wR_factor_gt 0.1184
_refine_ls_wR_factor_ref 0.1284
_reflns_number_gt 3628
_reflns_number_total 4456
_reflns_threshold_expression >2sigma(I)
_cod_data_source_file c7ce00039a2.cif
_cod_data_source_block 19a
_cod_depositor_comments
;
The following automatic conversions were performed:

'_symmetry_cell_setting' value 'Monoclinic' changed to 'monoclinic'
according to
/home/data/users/saulius/crontab/automatic-downloads/rss-feeds/RSC/lib/dictionaries/cif_core.dic
dictionary named 'cif_core.dic' version 2.4.2 from 2011-04-26.

Automatic conversion script
Id: cif_fix_values 4973 2017-02-22 13:04:09Z antanas 
;
_cod_original_sg_symbol_H-M 'P 21/c'
_cod_database_code 7227947

loop_
_symmetry_equiv_pos_as_xyz
'x, y, z'
'-x, y+1/2, -z+1/2'
'-x, -y, -z'
'x, -y-1/2, z-1/2'

loop_
_atom_site_label
_atom_site_type_symbol
_atom_site_fract_x
_atom_site_fract_y
_atom_site_fract_z
_atom_site_U_iso_or_equiv
_atom_site_adp_type
_atom_site_occupancy
_atom_site_symmetry_multiplicity
_atom_site_calc_flag
_atom_site_refinement_flags
_atom_site_disorder_assembly
_atom_site_disorder_group
P1 P 0.12951(4) 0.14028(3) 0.87508(4) 0.02173(11) Uani 1 1 d . . .
O1 O 0.16666(13) 0.09179(9) 0.77588(11) 0.0306(3) Uani 1 1 d . A .
N1 N 0.03770(14) 0.06977(9) 0.92754(12) 0.0224(3) Uani 1 1 d . A .
C1 C -0.01404(17) 0.10034(12) 1.02701(15) 0.0253(3) Uani 1 1 d . . .
H1A H -0.1139 0.1111 0.9895 0.030 Uiso 1 1 calc R A .
H1B H 0.0298 0.1619 1.0647 0.030 Uiso 1 1 calc R . .
C2 C -0.01641(18) -0.02366(12) 0.87053(15) 0.0266(3) Uani 1 1 d . . .
H2A H 0.0260 -0.0419 0.8079 0.032 Uiso 1 1 calc R A .
H2B H -0.1164 -0.0187 0.8255 0.032 Uiso 1 1 calc R . .
N2 N 0.25632(13) 0.18069(11) 0.99551(12) 0.0294(3) Uani 0.67 1 d P A 1
H2N H 0.2483 0.2407 1.0176 0.035 Uiso 0.67 1 d PR A 1
O2' O 0.25632(13) 0.18069(11) 0.99551(12) 0.0294(3) Uani 0.33 1 d P A 2
C3 C 0.32614(17) 0.12103(14) 1.09889(16) 0.0294(4) Uani 1 1 d . . .
C4 C 0.3508(2) 0.15687(17) 1.22034(18) 0.0399(5) Uani 1 1 d . A .
H4A H 0.3236 0.2205 1.2322 0.048 Uiso 1 1 calc R . .
C5 C 0.4157(3) 0.0980(2) 1.3238(2) 0.0579(7) Uani 1 1 d . . .
H5A H 0.4337 0.1218 1.4072 0.069 Uiso 1 1 calc R A .
C6 C 0.4541(3) 0.0061(2) 1.3072(2) 0.0652(8) Uani 1 1 d . A .
H6A H 0.4968 -0.0339 1.3788 0.078 Uiso 1 1 calc R . .
C7 C 0.4308(2) -0.02863(19) 1.1859(2) 0.0551(6) Uani 1 1 d . . .
H7A H 0.4585 -0.0922 1.1746 0.066 Uiso 1 1 calc R A .
C8 C 0.36717(19) 0.02915(15) 1.08091(19) 0.0375(4) Uani 1 1 d . A .
H8A H 0.3520 0.0058 0.9978 0.045 Uiso 1 1 calc R . .
O2 O 0.05293(14) 0.24312(9) 0.83359(13) 0.0322(3) Uani 0.67 1 d P A 1
N2' N 0.05293(14) 0.24312(9) 0.83359(13) 0.0322(3) Uani 0.33 1 d P A 2
H2N' H 0.0929 0.2954 0.9018 0.039 Uiso 0.33 1 d PR A 2
C9 C -0.08450(17) 0.25037(12) 0.75411(15) 0.0251(3) Uani 1 1 d . . .
C10 C -0.13888(19) 0.19402(15) 0.6475(2) 0.0392(5) Uani 1 1 d . A .
H10A H -0.0843 0.1465 0.6275 0.047 Uiso 1 1 calc R . .
C11 C -0.27458(19) 0.20708(16) 0.5691(2) 0.0406(5) Uani 1 1 d . . .
H11A H -0.3121 0.1683 0.4954 0.049 Uiso 1 1 calc R A .
C12 C -0.35423(19) 0.27495(15) 0.59682(19) 0.0362(4) Uani 1 1 d . A .
H12A H -0.4474 0.2823 0.5441 0.043 Uiso 1 1 calc R . .
C13 C -0.2981(2) 0.3328(2) 0.7021(2) 0.0520(6) Uani 1 1 d . . .
H13A H -0.3521 0.3815 0.7206 0.062 Uiso 1 1 calc R A .
C14 C -0.1635(2) 0.32034(17) 0.78117(19) 0.0440(5) Uani 1 1 d . A .
H14A H -0.1257 0.3600 0.8540 0.053 Uiso 1 1 calc R . .
O1S O 0.2296(4) 0.12529(16) 0.5715(3) 0.0571(8) Uani 0.67 1 d P B 1
C1S C 0.1749(5) 0.0399(5) 0.4933(5) 0.0372(10) Uani 0.67 1 d P B 1
H1SB H 0.0771 0.0391 0.4681 0.045 Uiso 0.67 1 d PR B 1
H1SC H 0.2106 -0.0185 0.5388 0.045 Uiso 0.67 1 d PR B 1
O2S O 0.1252(6) 0.1080(4) 0.5298(4) 0.0470(12) Uani 0.33 1 d P C 2
C2S C 0.2214(11) 0.0575(8) 0.5122(12) 0.055(3) Uani 0.33 1 d P C 2
H2SA H 0.2198 -0.0039 0.5512 0.066 Uiso 0.33 1 d PR C 2
H2SB H 0.3114 0.0837 0.5523 0.066 Uiso 0.33 1 d PR C 2
H1SA H 0.2078 0.0455 0.4207 0.066 Uiso 1 1 d R . .
H1S H 0.1777 0.1104 0.6296 0.066 Uiso 1 1 d R . .

loop_
_atom_site_aniso_label
_atom_site_aniso_U_11
_atom_site_aniso_U_22
_atom_site_aniso_U_33
_atom_site_aniso_U_23
_atom_site_aniso_U_13
_atom_site_aniso_U_12
P1 0.02134(19) 0.0258(2) 0.01710(18) -0.00011(14) 0.00560(14) -0.00380(15)
O1 0.0356(7) 0.0365(7) 0.0242(6) -0.0003(5) 0.0162(5) -0.0016(5)
N1 0.0255(6) 0.0235(6) 0.0209(6) -0.0069(5) 0.0118(5) -0.0065(5)
C1 0.0290(8) 0.0244(7) 0.0275(8) -0.0081(6) 0.0163(6) -0.0042(6)
C2 0.0328(8) 0.0280(8) 0.0220(7) -0.0101(6) 0.0132(6) -0.0098(6)
N2 0.0238(6) 0.0363(7) 0.0218(6) 0.0038(5) 0.0005(5) -0.0104(5)
O2' 0.0238(6) 0.0363(7) 0.0218(6) 0.0038(5) 0.0005(5) -0.0104(5)
C3 0.0193(7) 0.0425(10) 0.0229(7) 0.0060(7) 0.0033(6) -0.0093(7)
C4 0.0378(10) 0.0515(12) 0.0265(9) -0.0015(8) 0.0067(7) -0.0200(9)
C5 0.0563(14) 0.0803(18) 0.0242(9) 0.0101(10) -0.0016(9) -0.0380(13)
C6 0.0476(13) 0.0816(19) 0.0429(12) 0.0339(13) -0.0128(10) -0.0239(13)
C7 0.0370(11) 0.0521(13) 0.0633(15) 0.0245(12) 0.0019(10) -0.0001(10)
C8 0.0254(8) 0.0465(11) 0.0357(9) 0.0085(8) 0.0051(7) -0.0021(8)
O2 0.0288(7) 0.0238(6) 0.0360(7) 0.0011(5) 0.0016(5) -0.0051(5)
N2' 0.0288(7) 0.0238(6) 0.0360(7) 0.0011(5) 0.0016(5) -0.0051(5)
C9 0.0260(8) 0.0245(7) 0.0234(7) 0.0051(6) 0.0072(6) -0.0041(6)
C10 0.0273(9) 0.0385(10) 0.0431(11) -0.0144(8) 0.0018(8) 0.0040(7)
C11 0.0279(9) 0.0457(11) 0.0392(10) -0.0165(9) 0.0010(8) 0.0022(8)
C12 0.0247(8) 0.0429(10) 0.0377(10) -0.0031(8) 0.0069(7) 0.0039(7)
C13 0.0375(11) 0.0665(15) 0.0495(13) -0.0212(11) 0.0123(10) 0.0117(10)
C14 0.0408(11) 0.0561(13) 0.0330(10) -0.0164(9) 0.0106(8) 0.0022(9)
O1S 0.117(3) 0.0249(11) 0.0517(15) 0.0071(10) 0.0581(18) 0.0030(14)
C1S 0.0301(19) 0.058(3) 0.0242(14) -0.0005(15) 0.0103(14) -0.0050(16)
O2S 0.061(3) 0.060(3) 0.0180(18) 0.0158(19) 0.012(2) 0.034(3)
C2S 0.081(9) 0.044(6) 0.061(8) 0.016(5) 0.051(7) 0.017(6)

loop_
_atom_type_symbol
_atom_type_description
_atom_type_scat_dispersion_real
_atom_type_scat_dispersion_imag
_atom_type_scat_source
C C 0.0033 0.0016 'International Tables Vol C Tables 4.2.6.8 and 6.1.1.4'
H H 0.0000 0.0000 'International Tables Vol C Tables 4.2.6.8 and 6.1.1.4'
N N 0.0061 0.0033 'International Tables Vol C Tables 4.2.6.8 and 6.1.1.4'
O O 0.0106 0.0060 'International Tables Vol C Tables 4.2.6.8 and 6.1.1.4'
P P 0.1023 0.0942 'International Tables Vol C Tables 4.2.6.8 and 6.1.1.4'

loop_
_geom_angle_atom_site_label_1
_geom_angle_atom_site_label_2
_geom_angle_atom_site_label_3
_geom_angle
_geom_angle_site_symmetry_1
_geom_angle_site_symmetry_3
O1 P1 N2' 114.82(8) . .
O1 P1 O2 114.82(8) . .
N2' P1 O2 0.00(9) . .
O1 P1 N1 110.63(7) . .
N2' P1 N1 109.80(7) . .
O2 P1 N1 109.80(7) . .
O1 P1 O2' 115.78(8) . .
N2' P1 O2' 96.42(7) . .
O2 P1 O2' 96.42(7) . .
N1 P1 O2' 108.49(7) . .
O1 P1 N2 115.78(8) . .
N2' P1 N2 96.42(7) . .
O2 P1 N2 96.42(7) . .
N1 P1 N2 108.49(7) . .
O2' P1 N2 0.00(8) . .
C2 N1 C1 113.53(12) . .
C2 N1 P1 123.97(10) . .
C1 N1 P1 122.03(10) . .
N1 C1 C2 110.10(13) . 3_557
N1 C1 H1A 109.6 . .
C2 C1 H1A 109.6 3_557 .
N1 C1 H1B 109.6 . .
C2 C1 H1B 109.6 3_557 .
H1A C1 H1B 108.2 . .
N1 C2 C1 109.91(13) . 3_557
N1 C2 H2A 109.7 . .
C1 C2 H2A 109.7 3_557 .
N1 C2 H2B 109.7 . .
C1 C2 H2B 109.7 3_557 .
H2A C2 H2B 108.2 . .
C3 N2 P1 121.39(12) . .
C3 N2 H2N 113.3 . .
P1 N2 H2N 115.5 . .
C3 O2' P1 121.39(12) . .
C3 O2' H2N 113.3 . .
P1 O2' H2N 115.5 . .
C8 C3 C4 120.96(18) . .
C8 C3 N2 121.23(16) . .
C4 C3 N2 117.80(18) . .
C8 C3 O2' 121.23(16) . .
C4 C3 O2' 117.80(18) . .
N2 C3 O2' 0.00(16) . .
C5 C4 C3 118.8(2) . .
C5 C4 H4A 120.6 . .
C3 C4 H4A 120.6 . .
C6 C5 C4 120.9(2) . .
C6 C5 H5A 119.6 . .
C4 C5 H5A 119.6 . .
C5 C6 C7 120.0(2) . .
C5 C6 H6A 120.0 . .
C7 C6 H6A 120.0 . .
C6 C7 C8 120.2(3) . .
C6 C7 H7A 119.9 . .
C8 C7 H7A 119.9 . .
C3 C8 C7 119.1(2) . .
C3 C8 H8A 120.4 . .
C7 C8 H8A 120.4 . .
C9 O2 P1 122.51(11) . .
C9 O2 H2N' 118.6 . .
P1 O2 H2N' 112.0 . .
C9 N2' P1 122.51(11) . .
C9 N2' H2N' 118.6 . .
P1 N2' H2N' 112.0 . .
C10 C9 C14 119.89(17) . .
C10 C9 N2' 122.01(16) . .
C14 C9 N2' 117.99(16) . .
C10 C9 O2 122.01(16) . .
C14 C9 O2 117.99(16) . .
N2' C9 O2 0.00(16) . .
C9 C10 C11 119.55(18) . .
C9 C10 H10A 120.2 . .
C11 C10 H10A 120.2 . .
C12 C11 C10 120.83(18) . .
C12 C11 H11A 119.6 . .
C10 C11 H11A 119.6 . .
C11 C12 C13 119.29(18) . .
C11 C12 H12A 120.4 . .
C13 C12 H12A 120.4 . .
C12 C13 C14 120.5(2) . .
C12 C13 H13A 119.8 . .
C14 C13 H13A 119.8 . .
C9 C14 C13 119.93(18) . .
C9 C14 H14A 120.0 . .
C13 C14 H14A 120.0 . .
C1S O1S H2SB 68.3 . .
C1S O1S H1S 92.2 . .
H2SB O1S H1S 130.3 . .
O1S C1S H1SB 109.6 . .
O1S C1S H1SC 111.4 . .
H1SB C1S H1SC 108.8 . .
O1S C1S H2SA 96.7 . .
H1SB C1S H2SA 116.0 . .
H1SC C1S H2SA 14.7 . .
O1S C1S H2SB 44.5 . .
H1SB C1S H2SB 153.8 . .
H1SC C1S H2SB 88.6 . .
H2SA C1S H2SB 77.0 . .
O1S C1S H1SA 104.8 . .
H1SB C1S H1SA 113.6 . .
H1SC C1S H1SA 108.8 . .
H2SA C1S H1SA 114.0 . .
H2SB C1S H1SA 77.1 . .
C2S O2S H1SB 70.5 . .
C2S O2S H1S 92.3 . .
H1SB O2S H1S 126.9 . .
O2S C2S H1SB 51.0 . .
O2S C2S H1SC 108.1 . .
H1SB C2S H1SC 74.4 . .
O2S C2S H2SA 105.5 . .
H1SB C2S H2SA 79.3 . .
H1SC C2S H2SA 10.7 . .
O2S C2S H2SB 114.1 . .
H1SB C2S H2SB 165.1 . .
H1SC C2S H2SB 114.1 . .
H2SA C2S H2SB 107.1 . .
O2S C2S H1SA 114.3 . .
H1SB C2S H1SA 82.3 . .
H1SC C2S H1SA 97.4 . .
H2SA C2S H1SA 107.7 . .
H2SB C2S H1SA 107.7 . .

loop_
_geom_bond_atom_site_label_1
_geom_bond_atom_site_label_2
_geom_bond_distance
_geom_bond_site_symmetry_2
P1 O1 1.4700(12) .
P1 N2' 1.6206(14) .
P1 O2 1.6206(14) .
P1 N1 1.6220(13) .
P1 O2' 1.6247(13) .
P1 N2 1.6247(13) .
N1 C2 1.4671(19) .
N1 C1 1.4697(19) .
C1 C2 1.518(2) 3_557
C1 H1A 0.9900 .
C1 H1B 0.9900 .
C2 C1 1.518(2) 3_557
C2 H2A 0.9900 .
C2 H2B 0.9900 .
N2 C3 1.404(2) .
N2 H2N 0.8805 .
O2' C3 1.404(2) .
O2' H2N 0.8805 .
C3 C8 1.382(3) .
C3 C4 1.391(3) .
C4 C5 1.387(3) .
C4 H4A 0.9500 .
C5 C6 1.368(4) .
C5 H5A 0.9500 .
C6 C7 1.387(4) .
C6 H6A 0.9500 .
C7 C8 1.388(3) .
C7 H7A 0.9500 .
C8 H8A 0.9500 .
O2 C9 1.403(2) .
O2 H2N' 1.0310 .
N2' C9 1.403(2) .
N2' H2N' 1.0310 .
C9 C10 1.376(2) .
C9 C14 1.377(3) .
C10 C11 1.393(3) .
C10 H10A 0.9500 .
C11 C12 1.365(3) .
C11 H11A 0.9500 .
C12 C13 1.379(3) .
C12 H12A 0.9500 .
C13 C14 1.385(3) .
C13 H13A 0.9500 .
C14 H14A 0.9500 .
O1S C1S 1.466(6) .
O1S H1S 1.0093 .
C1S H1SB 0.9601 .
C1S H1SC 0.9600 .
C1S H1SA 0.9978 .
O2S C2S 1.299(12) .
O2S H1S 1.0624 .
C2S H2SA 0.9599 .
C2S H2SB 0.9601 .
C2S H1SA 1.0042 .

loop_
_geom_hbond_atom_site_label_D
_geom_hbond_atom_site_label_H
_geom_hbond_atom_site_label_A
_geom_hbond_distance_DH
_geom_hbond_distance_HA
_geom_hbond_distance_DA
_geom_hbond_angle_DHA
_geom_hbond_site_symmetry_A
_geom_hbond_publ_flag
O1S H1S O1 1.01 1.71 2.652(4) 153 . yes
N2 H2N O1S 0.88 1.99 2.866(3) 178 4_566 yes
O2S H1S O1 1.06 1.71 2.660(7) 146 . yes
N2' H2N' O2S 1.03 1.91 2.921(6) 167 4_566 yes

loop_
_geom_torsion_atom_site_label_1
_geom_torsion_atom_site_label_2
_geom_torsion_atom_site_label_3
_geom_torsion_atom_site_label_4
_geom_torsion
_geom_torsion_site_symmetry_4
O1 P1 N1 C2 -8.11(16) .
N2' P1 N1 C2 119.65(14) .
O2 P1 N1 C2 119.65(14) .
O2' P1 N1 C2 -136.13(14) .
N2 P1 N1 C2 -136.13(14) .
O1 P1 N1 C1 -179.72(12) .
N2' P1 N1 C1 -51.96(14) .
O2 P1 N1 C1 -51.96(14) .
O2' P1 N1 C1 52.26(15) .
N2 P1 N1 C1 52.26(15) .
C2 N1 C1 C2 56.30(19) 3_557
P1 N1 C1 C2 -131.28(13) 3_557
C1 N1 C2 C1 -56.20(19) 3_557
P1 N1 C2 C1 131.56(13) 3_557
O1 P1 N2 C3 -85.16(15) .
N2' P1 N2 C3 153.27(14) .
O2 P1 N2 C3 153.27(14) .
N1 P1 N2 C3 39.87(16) .
O2' P1 N2 C3 0(6) .
O1 P1 O2' C3 -85.16(15) .
N2' P1 O2' C3 153.27(14) .
O2 P1 O2' C3 153.27(14) .
N1 P1 O2' C3 39.87(16) .
N2 P1 O2' C3 0(6) .
P1 N2 C3 C8 46.1(2) .
P1 N2 C3 C4 -132.82(15) .
P1 N2 C3 O2' 0(100) .
P1 O2' C3 C8 46.1(2) .
P1 O2' C3 C4 -132.82(15) .
P1 O2' C3 N2 0(100) .
C8 C3 C4 C5 -1.0(3) .
N2 C3 C4 C5 177.95(17) .
O2' C3 C4 C5 177.95(17) .
C3 C4 C5 C6 -0.5(3) .
C4 C5 C6 C7 1.3(4) .
C5 C6 C7 C8 -0.7(4) .
C4 C3 C8 C7 1.6(3) .
N2 C3 C8 C7 -177.32(18) .
O2' C3 C8 C7 -177.32(18) .
C6 C7 C8 C3 -0.7(3) .
O1 P1 O2 C9 75.58(15) .
N2' P1 O2 C9 0(4) .
N1 P1 O2 C9 -49.81(15) .
O2' P1 O2 C9 -162.13(14) .
N2 P1 O2 C9 -162.13(14) .
O1 P1 N2' C9 75.58(15) .
O2 P1 N2' C9 0(4) .
N1 P1 N2' C9 -49.81(15) .
O2' P1 N2' C9 -162.13(14) .
N2 P1 N2' C9 -162.13(14) .
P1 N2' C9 C10 -43.0(2) .
P1 N2' C9 C14 140.87(16) .
P1 N2' C9 O2 0(100) .
P1 O2 C9 C10 -43.0(2) .
P1 O2 C9 C14 140.87(16) .
P1 O2 C9 N2' 0(100) .
C14 C9 C10 C11 -1.3(3) .
N2' C9 C10 C11 -177.33(19) .
O2 C9 C10 C11 -177.33(19) .
C9 C10 C11 C12 -0.1(4) .
C10 C11 C12 C13 1.7(4) .
C11 C12 C13 C14 -1.9(4) .
C10 C9 C14 C13 1.0(3) .
N2' C9 C14 C13 177.3(2) .
O2 C9 C14 C13 177.3(2) .
C12 C13 C14 C9 0.6(4) .
